data_7062136
loop_
_publ_author_name
'Paziresh, Sareh'
'Aghakhanpour, Reza Babadi'
'Shahsavari, Hamid R.'
'Dolatyari, Vahideh'
'Ara, Irene'
'Nabavizadeh, S. Masoud'

_publ_section_title
;
 Phosphorescent cyclometalated Ir(iii) complexes comprising chelating
 thiolate ligands as pH-activatable sensors
;
_journal_issue 3
_journal_name_full 'New Journal of Chemistry'
_journal_page_first 1378
_journal_page_last 1387
_journal_paper_doi 10.1039/D2NJ05209A
_journal_volume 47
_journal_year 2023
_chemical_formula_sum 'C41 H28 Ir N3 O4 S2'
_chemical_formula_weight 882.98
_space_group_crystal_system triclinic
_space_group_IT_number 2
_space_group_name_Hall '-P 1'
_space_group_name_H-M_alt 'P -1'
_atom_sites_solution_hydrogens geom
_audit_creation_method SHELXL-2018/3
_audit_update_record
;
2022-02-21 deposited with the CCDC.	2022-12-05 downloaded from the CCDC.
;
_cell_angle_alpha 95.2280(10)
_cell_angle_beta 101.4610(10)
_cell_angle_gamma 97.6840(10)
_cell_formula_units_Z 2
_cell_length_a 9.15940(10)
_cell_length_b 13.8302(2)
_cell_length_c 14.2302(2)
_cell_measurement_reflns_used 9255
_cell_measurement_temperature 100(2)
_cell_measurement_theta_max 28.293
_cell_measurement_theta_min 2.539
_cell_volume 1737.92(4)
_computing_cell_refinement 'SAINT V8.40B (Bruker AXS, 2016) in APEX4'
_computing_data_collection 'SAINT V8.40B (Bruker AXS, 2016) in APEX4'
_computing_data_reduction 'SAINT V8.40B (Bruker AXS, 2016) in APEX4'
_computing_molecular_graphics 'XP program, SHELXTL v6.12, Bruker2000'
_computing_publication_material 'XCIF program, PLATON(Spek, 1998)'
_computing_structure_refinement 'SHELXL-2018/3 (Sheldrick, 2018)'
_computing_structure_solution 'SHELXS-2013 (Sheldrick, 2013)'
_diffrn_ambient_temperature 100(2)
_diffrn_measured_fraction_theta_full 0.994
_diffrn_measured_fraction_theta_max 0.995
_diffrn_measurement_device_type 'Bruker D8 VENTURE'
_diffrn_measurement_method '\w and \p scans'
_diffrn_radiation_type MoK\a
_diffrn_radiation_wavelength 0.71073
_diffrn_reflns_av_R_equivalents 0.0205
_diffrn_reflns_av_unetI/netI 0.0091
_diffrn_reflns_Laue_measured_fraction_full 0.994
_diffrn_reflns_Laue_measured_fraction_max 0.995
_diffrn_reflns_limit_h_max 12
_diffrn_reflns_limit_h_min -12
_diffrn_reflns_limit_k_max 18
_diffrn_reflns_limit_k_min -18
_diffrn_reflns_limit_l_max 18
_diffrn_reflns_limit_l_min -18
_diffrn_reflns_number 83823
_diffrn_reflns_point_group_measured_fraction_full 0.994
_diffrn_reflns_point_group_measured_fraction_max 0.995
_diffrn_reflns_theta_full 25.242
_diffrn_reflns_theta_max 28.309
_diffrn_reflns_theta_min 2.449
_diffrn_source 'high brilliance microfocus sealed tube'
_exptl_absorpt_coefficient_mu 4.010
_exptl_absorpt_correction_T_max 0.7457
_exptl_absorpt_correction_T_min 0.6376
_exptl_absorpt_correction_type multi-scan
_exptl_absorpt_process_details
;
 SADABS: Area-Detector Absorption Correction (version 2016/02). 
 Bruker-AXS within APEX4 package. Madison 2016.
;
_exptl_crystal_colour garnet
_exptl_crystal_density_diffrn 1.687
_exptl_crystal_description triangular-prism
_exptl_crystal_F_000 872
_exptl_crystal_size_max 0.200
_exptl_crystal_size_mid 0.100
_exptl_crystal_size_min 0.100
_refine_diff_density_max 1.137
_refine_diff_density_min -0.569
_refine_diff_density_rms 0.063
_refine_ls_extinction_method none
_refine_ls_goodness_of_fit_ref 1.126
_refine_ls_hydrogen_treatment constr
_refine_ls_matrix_type full
_refine_ls_number_parameters 470
_refine_ls_number_reflns 8614
_refine_ls_number_restraints 12
_refine_ls_restrained_S_all 1.129
_refine_ls_R_factor_all 0.0141
_refine_ls_R_factor_gt 0.0140
_refine_ls_shift/su_max 0.005
_refine_ls_shift/su_mean 0.000
_refine_ls_structure_factor_coef Fsqd
_refine_ls_weighting_details 'w=1/[\s^2^(Fo^2^)+(0.0145P)^2^+1.5688P] where P=(Fo^2^+2Fc^2^)/3'
_refine_ls_weighting_scheme calc
_refine_ls_wR_factor_gt 0.0351
_refine_ls_wR_factor_ref 0.0352
_reflns_Friedel_coverage 0.000
_reflns_number_gt 8561
_reflns_number_total 8614
_reflns_threshold_expression 'I > 2\s(I)'
_cod_data_source_file d2nj05209a3.cif
_cod_data_source_block shelx_CCDC1
_cod_depositor_comments 'Adding full bibliography for 7062135--7062136.cif.'
_cod_database_code 7062136
_shelx_shelxl_version_number 2018/3
_shelx_space_group_comment
;
The symmetry employed for this shelxl refinement is uniquely defined
by the following loop, which should always be used as a source of
symmetry information in preference to the above space-group names.
They are only intended as comments.
;
_shelx_estimated_absorpt_t_min 0.501
_shelx_estimated_absorpt_t_max 0.690

loop_
_space_group_symop_operation_xyz
'x, y, z'
'-x, -y, -z'

loop_
_atom_site_label
_atom_site_type_symbol
_atom_site_fract_x
_atom_site_fract_y
_atom_site_fract_z
_atom_site_U_iso_or_equiv
_atom_site_adp_type
_atom_site_occupancy
_atom_site_site_symmetry_order
_atom_site_calc_flag
_atom_site_refinement_flags_posn
_atom_site_refinement_flags_adp
_atom_site_refinement_flags_occupancy
_atom_site_disorder_assembly
_atom_site_disorder_group
Ir Ir 0.98752(2) 0.20506(2) 0.27074(2) 0.01268(2) Uani 1 1 d . . . . .
S1 S 1.22141(5) 0.21588(3) 0.19458(3) 0.01925(8) Uani 1 1 d . . . . .
S2 S 1.28673(5) 0.43818(3) 0.17041(3) 0.02185(8) Uani 1 1 d . . . . .
O1 O 1.58023(15) 0.12414(10) 0.64882(10) 0.0270(3) Uani 1 1 d . . . . .
O2 O 1.41560(14) -0.01592(9) 0.62042(9) 0.0236(3) Uani 1 1 d . . . . .
O3 O 0.50945(19) 0.34051(14) -0.13958(11) 0.0428(4) Uani 1 1 d . . . . .
O4 O 0.3762(2) 0.34343(17) -0.02608(11) 0.0573(6) Uani 1 1 d . . . . .
N1 N 1.08643(15) 0.35482(10) 0.25444(10) 0.0164(3) Uani 1 1 d . . . . .
N2 N 1.12925(14) 0.17711(10) 0.39477(9) 0.0138(2) Uani 1 1 d . . . . .
N3 N 0.82442(15) 0.22354(10) 0.15242(10) 0.0151(2) Uani 1 1 d . . . . .
C1 C 1.19277(18) 0.33509(12) 0.20872(12) 0.0177(3) Uani 1 1 d . . . . .
C2 C 1.07399(18) 0.45410(12) 0.26390(11) 0.0164(3) Uani 1 1 d . . . . .
C3 C 1.17672(19) 0.51207(12) 0.22263(12) 0.0191(3) Uani 1 1 d . . . . .
C4 C 1.1827(2) 0.61315(13) 0.22637(14) 0.0240(3) Uani 1 1 d . . . . .
H4 H 1.251968 0.651381 0.197644 0.029 Uiso 1 1 calc R U . . .
C5 C 1.0849(2) 0.65680(13) 0.27306(14) 0.0242(3) Uani 1 1 d . . . . .
H5 H 1.086766 0.725880 0.276347 0.029 Uiso 1 1 calc R U . . .
C6 C 0.9836(2) 0.60025(13) 0.31538(13) 0.0225(3) Uani 1 1 d . . . . .
H6 H 0.918210 0.631759 0.347693 0.027 Uiso 1 1 calc R U . . .
C7 C 0.97624(19) 0.49897(12) 0.31130(12) 0.0195(3) Uani 1 1 d . . . . .
H7 H 0.906507 0.461101 0.340018 0.023 Uiso 1 1 calc R U . . .
C8 C 1.22389(17) 0.24582(11) 0.46575(11) 0.0147(3) Uani 1 1 d . . . . .
C9 C 1.20631(18) 0.34576(12) 0.46702(12) 0.0176(3) Uani 1 1 d . . . . .
H9 H 1.132092 0.364959 0.418615 0.021 Uiso 1 1 calc R U . . .
C10 C 1.29503(19) 0.41552(12) 0.53726(12) 0.0207(3) Uani 1 1 d . . . . .
H10 H 1.282613 0.482590 0.536775 0.025 Uiso 1 1 calc R U . . .
C11 C 1.4044(2) 0.38810(13) 0.61003(12) 0.0223(3) Uani 1 1 d . . . . .
H11 H 1.465649 0.436762 0.658375 0.027 Uiso 1 1 calc R U . . .
C12 C 1.42277(19) 0.29145(13) 0.61144(12) 0.0200(3) Uani 1 1 d . . . . .
H12 H 1.496508 0.273746 0.661159 0.024 Uiso 1 1 calc R U . . .
C13 C 1.33326(17) 0.21746(12) 0.53971(11) 0.0156(3) Uani 1 1 d . . . . .
C14 C 1.34026(18) 0.11472(12) 0.54008(11) 0.0160(3) Uani 1 1 d . . . . .
C15 C 1.45955(19) 0.07716(12) 0.60959(11) 0.0180(3) Uani 1 1 d . . . . .
C16 C 1.5180(2) -0.05875(13) 0.68996(13) 0.0249(4) Uani 1 1 d . . . . .
H16A H 1.475256 -0.127097 0.692417 0.037 Uiso 1 1 calc R U . . .
H16B H 1.615119 -0.056830 0.670651 0.037 Uiso 1 1 calc R U . . .
H16C H 1.532785 -0.021302 0.753886 0.037 Uiso 1 1 calc R U . . .
C17 C 1.23470(18) 0.04879(12) 0.47553(11) 0.0165(3) Uani 1 1 d . . . . .
H17 H 1.233062 -0.019615 0.478952 0.020 Uiso 1 1 calc R U . . .
C18 C 1.12783(17) 0.08092(11) 0.40369(11) 0.0147(3) Uani 1 1 d . . . . .
C19 C 1.00899(18) 0.01461(11) 0.33508(11) 0.0155(3) Uani 1 1 d . . . . .
C20 C 0.97849(19) -0.08713(12) 0.33888(12) 0.0190(3) Uani 1 1 d . . . . .
H20 H 1.041846 -0.117420 0.384743 0.023 Uiso 1 1 calc R U . . .
C21 C 0.8557(2) -0.14287(12) 0.27542(13) 0.0218(3) Uani 1 1 d . . . . .
H21 H 0.833791 -0.211626 0.277670 0.026 Uiso 1 1 calc R U . . .
C22 C 0.76413(19) -0.09756(13) 0.20814(13) 0.0221(3) Uani 1 1 d . . . . .
H22 H 0.679428 -0.135869 0.164862 0.026 Uiso 1 1 calc R U . . .
C23 C 0.79490(19) 0.00264(12) 0.20345(12) 0.0197(3) Uani 1 1 d . . . . .
H23 H 0.731244 0.031799 0.156719 0.024 Uiso 1 1 calc R U . . .
C24 C 0.91887(17) 0.06184(11) 0.26675(11) 0.0157(3) Uani 1 1 d . . . . .
C25 C 0.81673(18) 0.19429(12) 0.05542(11) 0.0164(3) Uani 1 1 d . . . . .
C26 C 0.91688(19) 0.13277(13) 0.02921(12) 0.0206(3) Uani 1 1 d . . . . .
H26 H 0.989943 0.113199 0.078076 0.025 Uiso 1 1 calc R U . . .
C27 C 0.9101(2) 0.10086(13) -0.06597(13) 0.0238(3) Uani 1 1 d . . . . .
H27 H 0.980538 0.061301 -0.082523 0.029 Uiso 1 1 calc R U . . .
C28 C 0.7998(2) 0.12627(13) -0.13899(12) 0.0227(3) Uani 1 1 d . . . . .
H28 H 0.794986 0.103221 -0.204662 0.027 Uiso 1 1 calc R U . . .
C29 C 0.69903(19) 0.18433(13) -0.11567(12) 0.0203(3) Uani 1 1 d . . . . .
H29 H 0.623458 0.199990 -0.165534 0.024 Uiso 1 1 calc R U . . .
C30 C 0.70555(18) 0.22141(12) -0.01851(11) 0.0170(3) Uani 1 1 d . . . . .
C31 C 0.60316(19) 0.28180(12) 0.01069(12) 0.0189(3) Uani 1 1 d . . . . .
C32 C 0.4948(2) 0.32509(14) -0.06097(13) 0.0250(4) Uani 1 1 d . . . . .
C33 C 0.2867(13) 0.4093(7) -0.0876(8) 0.052(2) Uani 0.5 1 d . U P A 1
H33A H 0.199673 0.421917 -0.060635 0.077 Uiso 0.5 1 calc R U P A 1
H33B H 0.351345 0.471702 -0.087872 0.077 Uiso 0.5 1 calc R U P A 1
H33C H 0.251675 0.376523 -0.153883 0.077 Uiso 0.5 1 calc R U P A 1
C33' C 0.2512(11) 0.3725(6) -0.0880(8) 0.047(2) Uani 0.5 1 d . U P A 2
H33D H 0.173336 0.383204 -0.051633 0.070 Uiso 0.5 1 calc R U P A 2
H33E H 0.284794 0.433526 -0.112903 0.070 Uiso 0.5 1 calc R U P A 2
H33F H 0.209702 0.320724 -0.142141 0.070 Uiso 0.5 1 calc R U P A 2
C34 C 0.60700(18) 0.30273(12) 0.10672(12) 0.0189(3) Uani 1 1 d . . . . .
H34 H 0.535281 0.339276 0.126502 0.023 Uiso 1 1 calc R U . . .
C35 C 0.71578(17) 0.27099(11) 0.17725(11) 0.0157(3) Uani 1 1 d . . . . .
C36 C 0.71511(17) 0.28275(11) 0.27974(11) 0.0150(3) Uani 1 1 d . . . . .
C37 C 0.60582(18) 0.32469(11) 0.31853(12) 0.0170(3) Uani 1 1 d . . . . .
H37 H 0.532823 0.354223 0.278499 0.020 Uiso 1 1 calc R U . . .
C38 C 0.60458(18) 0.32292(12) 0.41537(12) 0.0191(3) Uani 1 1 d . . . . .
H38 H 0.530265 0.350813 0.442050 0.023 Uiso 1 1 calc R U . . .
C39 C 0.71301(19) 0.27999(13) 0.47377(12) 0.0205(3) Uani 1 1 d . . . . .
H39 H 0.710868 0.277501 0.539986 0.025 Uiso 1 1 calc R U . . .
C40 C 0.82408(18) 0.24085(12) 0.43579(12) 0.0182(3) Uani 1 1 d . . . . .
H40 H 0.897882 0.212745 0.476738 0.022 Uiso 1 1 calc R U . . .
C41 C 0.82900(17) 0.24214(11) 0.33831(11) 0.0153(3) Uani 1 1 d . . . . .

loop_
_atom_site_aniso_label
_atom_site_aniso_U_11
_atom_site_aniso_U_22
_atom_site_aniso_U_33
_atom_site_aniso_U_23
_atom_site_aniso_U_13
_atom_site_aniso_U_12
Ir 0.01199(3) 0.01310(3) 0.01327(3) 0.00200(2) 0.00153(2) 0.00460(2)
S1 0.01796(18) 0.01894(18) 0.02291(19) 0.00248(15) 0.00637(15) 0.00723(14)
S2 0.02108(19) 0.02184(19) 0.0274(2) 0.00813(16) 0.01126(16) 0.00760(15)
O1 0.0215(6) 0.0273(7) 0.0288(7) 0.0104(5) -0.0045(5) 0.0017(5)
O2 0.0219(6) 0.0210(6) 0.0256(6) 0.0088(5) -0.0035(5) 0.0045(5)
O3 0.0454(9) 0.0660(11) 0.0284(8) 0.0240(7) 0.0104(7) 0.0331(8)
O4 0.0494(10) 0.1116(17) 0.0224(7) 0.0077(9) 0.0027(7) 0.0606(11)
N1 0.0151(6) 0.0173(6) 0.0173(6) 0.0026(5) 0.0032(5) 0.0047(5)
N2 0.0129(6) 0.0153(6) 0.0135(6) 0.0026(5) 0.0019(5) 0.0040(5)
N3 0.0146(6) 0.0163(6) 0.0146(6) 0.0023(5) 0.0014(5) 0.0050(5)
C1 0.0163(7) 0.0186(7) 0.0187(7) 0.0039(6) 0.0034(6) 0.0040(6)
C2 0.0162(7) 0.0168(7) 0.0160(7) 0.0034(5) 0.0012(6) 0.0043(6)
C3 0.0183(7) 0.0201(8) 0.0210(8) 0.0050(6) 0.0049(6) 0.0071(6)
C4 0.0245(8) 0.0204(8) 0.0292(9) 0.0090(7) 0.0071(7) 0.0050(6)
C5 0.0281(9) 0.0171(8) 0.0287(9) 0.0057(6) 0.0049(7) 0.0074(6)
C6 0.0238(8) 0.0213(8) 0.0241(8) 0.0023(6) 0.0056(7) 0.0092(6)
C7 0.0191(7) 0.0197(8) 0.0209(8) 0.0036(6) 0.0049(6) 0.0056(6)
C8 0.0140(7) 0.0166(7) 0.0139(7) 0.0020(5) 0.0037(5) 0.0030(5)
C9 0.0180(7) 0.0172(7) 0.0178(7) 0.0024(6) 0.0029(6) 0.0050(6)
C10 0.0232(8) 0.0170(7) 0.0216(8) -0.0002(6) 0.0052(6) 0.0032(6)
C11 0.0226(8) 0.0220(8) 0.0192(8) -0.0030(6) 0.0020(6) 0.0003(6)
C12 0.0182(7) 0.0243(8) 0.0159(7) 0.0014(6) 0.0006(6) 0.0030(6)
C13 0.0148(7) 0.0188(7) 0.0140(7) 0.0031(6) 0.0038(5) 0.0037(6)
C14 0.0146(7) 0.0206(7) 0.0142(7) 0.0051(6) 0.0034(5) 0.0055(6)
C15 0.0193(7) 0.0218(8) 0.0141(7) 0.0048(6) 0.0032(6) 0.0065(6)
C16 0.0236(8) 0.0245(8) 0.0264(9) 0.0113(7) -0.0013(7) 0.0070(7)
C17 0.0178(7) 0.0167(7) 0.0166(7) 0.0044(6) 0.0042(6) 0.0058(6)
C18 0.0144(7) 0.0162(7) 0.0148(7) 0.0027(5) 0.0045(5) 0.0043(5)
C19 0.0162(7) 0.0149(7) 0.0159(7) 0.0012(5) 0.0039(6) 0.0040(5)
C20 0.0223(8) 0.0170(7) 0.0195(7) 0.0038(6) 0.0056(6) 0.0069(6)
C21 0.0249(8) 0.0150(7) 0.0261(8) 0.0013(6) 0.0078(7) 0.0028(6)
C22 0.0184(8) 0.0197(8) 0.0255(8) -0.0018(6) 0.0027(6) 0.0000(6)
C23 0.0169(7) 0.0202(8) 0.0211(8) 0.0014(6) 0.0010(6) 0.0051(6)
C24 0.0150(7) 0.0160(7) 0.0171(7) 0.0015(6) 0.0045(6) 0.0045(5)
C25 0.0167(7) 0.0171(7) 0.0153(7) 0.0020(5) 0.0027(6) 0.0041(6)
C26 0.0205(8) 0.0233(8) 0.0185(8) 0.0010(6) 0.0025(6) 0.0091(6)
C27 0.0251(8) 0.0263(9) 0.0215(8) -0.0009(7) 0.0058(7) 0.0104(7)
C28 0.0267(9) 0.0253(8) 0.0162(7) 0.0005(6) 0.0049(6) 0.0054(7)
C29 0.0216(8) 0.0228(8) 0.0156(7) 0.0030(6) 0.0015(6) 0.0039(6)
C30 0.0163(7) 0.0186(7) 0.0162(7) 0.0028(6) 0.0025(6) 0.0043(6)
C31 0.0177(7) 0.0213(8) 0.0177(7) 0.0034(6) 0.0008(6) 0.0067(6)
C32 0.0248(9) 0.0300(9) 0.0195(8) 0.0008(7) -0.0018(7) 0.0131(7)
C33 0.060(6) 0.076(6) 0.025(3) 0.007(4) -0.004(3) 0.051(4)
C33' 0.038(4) 0.069(5) 0.032(3) -0.007(4) -0.011(3) 0.041(4)
C34 0.0169(7) 0.0228(8) 0.0183(7) 0.0026(6) 0.0026(6) 0.0087(6)
C35 0.0146(7) 0.0160(7) 0.0163(7) 0.0018(5) 0.0022(6) 0.0037(5)
C36 0.0143(7) 0.0149(7) 0.0158(7) 0.0020(5) 0.0030(5) 0.0028(5)
C37 0.0148(7) 0.0161(7) 0.0205(7) 0.0027(6) 0.0029(6) 0.0045(5)
C38 0.0172(7) 0.0194(7) 0.0219(8) 0.0007(6) 0.0073(6) 0.0041(6)
C39 0.0206(8) 0.0249(8) 0.0168(7) 0.0031(6) 0.0061(6) 0.0032(6)
C40 0.0163(7) 0.0216(8) 0.0171(7) 0.0048(6) 0.0025(6) 0.0048(6)
C41 0.0145(7) 0.0139(7) 0.0167(7) 0.0017(5) 0.0022(5) 0.0015(5)

loop_
_atom_type_symbol
_atom_type_description
_atom_type_scat_dispersion_real
_atom_type_scat_dispersion_imag
_atom_type_scat_source
C C 0.0033 0.0016 'International Tables Vol C Tables 4.2.6.8 and 6.1.1.4'
H H 0.0000 0.0000 'International Tables Vol C Tables 4.2.6.8 and 6.1.1.4'
Ir Ir -1.4442 7.9887 'International Tables Vol C Tables 4.2.6.8 and 6.1.1.4'
N N 0.0061 0.0033 'International Tables Vol C Tables 4.2.6.8 and 6.1.1.4'
O O 0.0106 0.0060 'International Tables Vol C Tables 4.2.6.8 and 6.1.1.4'
S S 0.1246 0.1234 'International Tables Vol C Tables 4.2.6.8 and 6.1.1.4'

loop_
_geom_angle_atom_site_label_1
_geom_angle_atom_site_label_2
_geom_angle_atom_site_label_3
_geom_angle
_geom_angle_site_symmetry_1
_geom_angle_site_symmetry_3
_geom_angle_publ_flag
C24 Ir C41 93.17(6) . . ?
C24 Ir N2 80.05(6) . . ?
C41 Ir N2 94.69(6) . . ?
C24 Ir N3 95.21(6) . . ?
C41 Ir N3 80.40(6) . . ?
N2 Ir N3 173.04(5) . . ?
C24 Ir N1 169.23(6) . . ?
C41 Ir N1 97.18(6) . . ?
N2 Ir N1 101.97(5) . . ?
N3 Ir N1 83.63(5) . . ?
C24 Ir S1 104.78(4) . . ?
C41 Ir S1 161.88(4) . . ?
N2 Ir S1 86.13(4) . . ?
N3 Ir S1 100.08(4) . . ?
N1 Ir S1 65.05(4) . . ?
C1 S1 Ir 77.08(6) . . ?
C3 S2 C1 89.57(8) . . ?
C15 O2 C16 115.96(13) . . ?
C32 O4 C33' 119.5(5) . . ?
C32 O4 C33 110.8(5) . . ?
C1 N1 C2 112.88(14) . . ?
C1 N1 Ir 100.15(10) . . ?
C2 N1 Ir 146.55(11) . . ?
C18 N2 C8 118.72(13) . . ?
C18 N2 Ir 114.14(10) . . ?
C8 N2 Ir 127.12(10) . . ?
C35 N3 C25 118.86(13) . . ?
C35 N3 Ir 112.89(10) . . ?
C25 N3 Ir 128.25(10) . . ?
N1 C1 S1 117.32(12) . . ?
N1 C1 S2 113.95(12) . . ?
S1 C1 S2 128.73(10) . . ?
N1 C2 C7 126.89(15) . . ?
N1 C2 C3 113.51(14) . . ?
C7 C2 C3 119.57(15) . . ?
C4 C3 C2 121.75(16) . . ?
C4 C3 S2 128.19(14) . . ?
C2 C3 S2 110.06(12) . . ?
C5 C4 C3 118.23(16) . . ?
C5 C4 H4 120.9 . . ?
C3 C4 H4 120.9 . . ?
C4 C5 C6 120.62(16) . . ?
C4 C5 H5 119.7 . . ?
C6 C5 H5 119.7 . . ?
C7 C6 C5 121.47(16) . . ?
C7 C6 H6 119.3 . . ?
C5 C6 H6 119.3 . . ?
C6 C7 C2 118.37(16) . . ?
C6 C7 H7 120.8 . . ?
C2 C7 H7 120.8 . . ?
N2 C8 C9 119.05(14) . . ?
N2 C8 C13 121.70(14) . . ?
C9 C8 C13 119.18(14) . . ?
C10 C9 C8 120.84(15) . . ?
C10 C9 H9 119.6 . . ?
C8 C9 H9 119.6 . . ?
C9 C10 C11 120.25(15) . . ?
C9 C10 H10 119.9 . . ?
C11 C10 H10 119.9 . . ?
C12 C11 C10 120.27(15) . . ?
C12 C11 H11 119.9 . . ?
C10 C11 H11 119.9 . . ?
C11 C12 C13 120.95(15) . . ?
C11 C12 H12 119.5 . . ?
C13 C12 H12 119.5 . . ?
C12 C13 C8 118.50(14) . . ?
C12 C13 C14 123.85(14) . . ?
C8 C13 C14 117.55(14) . . ?
C17 C14 C13 118.95(14) . . ?
C17 C14 C15 119.05(14) . . ?
C13 C14 C15 122.00(14) . . ?
O1 C15 O2 124.33(15) . . ?
O1 C15 C14 124.82(15) . . ?
O2 C15 C14 110.84(14) . . ?
O2 C16 H16A 109.5 . . ?
O2 C16 H16B 109.5 . . ?
H16A C16 H16B 109.5 . . ?
O2 C16 H16C 109.5 . . ?
H16A C16 H16C 109.5 . . ?
H16B C16 H16C 109.5 . . ?
C14 C17 C18 120.98(14) . . ?
C14 C17 H17 119.5 . . ?
C18 C17 H17 119.5 . . ?
N2 C18 C17 121.26(14) . . ?
N2 C18 C19 115.09(13) . . ?
C17 C18 C19 123.66(14) . . ?
C20 C19 C24 121.76(15) . . ?
C20 C19 C18 123.78(14) . . ?
C24 C19 C18 114.34(14) . . ?
C21 C20 C19 119.58(15) . . ?
C21 C20 H20 120.2 . . ?
C19 C20 H20 120.2 . . ?
C20 C21 C22 119.61(15) . . ?
C20 C21 H21 120.2 . . ?
C22 C21 H21 120.2 . . ?
C23 C22 C21 120.97(16) . . ?
C23 C22 H22 119.5 . . ?
C21 C22 H22 119.5 . . ?
C22 C23 C24 121.12(15) . . ?
C22 C23 H23 119.4 . . ?
C24 C23 H23 119.4 . . ?
C23 C24 C19 116.95(14) . . ?
C23 C24 Ir 128.05(12) . . ?
C19 C24 Ir 114.99(11) . . ?
N3 C25 C26 119.41(14) . . ?
N3 C25 C30 121.54(14) . . ?
C26 C25 C30 118.99(15) . . ?
C27 C26 C25 120.85(16) . . ?
C27 C26 H26 119.6 . . ?
C25 C26 H26 119.6 . . ?
C26 C27 C28 120.44(16) . . ?
C26 C27 H27 119.8 . . ?
C28 C27 H27 119.8 . . ?
C29 C28 C27 120.06(16) . . ?
C29 C28 H28 120.0 . . ?
C27 C28 H28 120.0 . . ?
C28 C29 C30 121.18(15) . . ?
C28 C29 H29 119.4 . . ?
C30 C29 H29 119.4 . . ?
C29 C30 C25 118.44(15) . . ?
C29 C30 C31 123.93(15) . . ?
C25 C30 C31 117.59(14) . . ?
C34 C31 C30 118.98(15) . . ?
C34 C31 C32 118.96(15) . . ?
C30 C31 C32 122.04(15) . . ?
O3 C32 O4 123.07(17) . . ?
O3 C32 C31 125.73(17) . . ?
O4 C32 C31 111.19(16) . . ?
O4 C33 H33A 109.5 . . ?
O4 C33 H33B 109.5 . . ?
H33A C33 H33B 109.5 . . ?
O4 C33 H33C 109.5 . . ?
H33A C33 H33C 109.5 . . ?
H33B C33 H33C 109.5 . . ?
O4 C33' H33D 109.5 . . ?
O4 C33' H33E 109.5 . . ?
H33D C33' H33E 109.5 . . ?
O4 C33' H33F 109.5 . . ?
H33D C33' H33F 109.5 . . ?
H33E C33' H33F 109.5 . . ?
C31 C34 C35 121.08(15) . . ?
C31 C34 H34 119.5 . . ?
C35 C34 H34 119.5 . . ?
N3 C35 C34 121.28(14) . . ?
N3 C35 C36 115.59(13) . . ?
C34 C35 C36 123.07(14) . . ?
C37 C36 C41 121.41(14) . . ?
C37 C36 C35 123.84(14) . . ?
C41 C36 C35 114.62(14) . . ?
C38 C37 C36 119.71(15) . . ?
C38 C37 H37 120.1 . . ?
C36 C37 H37 120.1 . . ?
C37 C38 C39 119.72(15) . . ?
C37 C38 H38 120.1 . . ?
C39 C38 H38 120.1 . . ?
C40 C39 C38 120.52(15) . . ?
C40 C39 H39 119.7 . . ?
C38 C39 H39 119.7 . . ?
C39 C40 C41 121.10(15) . . ?
C39 C40 H40 119.4 . . ?
C41 C40 H40 119.4 . . ?
C40 C41 C36 117.46(14) . . ?
C40 C41 Ir 128.57(12) . . ?
C36 C41 Ir 113.72(11) . . ?

loop_
_geom_bond_atom_site_label_1
_geom_bond_atom_site_label_2
_geom_bond_distance
_geom_bond_site_symmetry_2
_geom_bond_publ_flag
Ir C24 1.9885(16) . ?
Ir C41 1.9900(16) . ?
Ir N2 2.0732(13) . ?
Ir N3 2.0768(13) . ?
Ir N1 2.1986(14) . ?
Ir S1 2.5793(4) . ?
S1 C1 1.7040(17) . ?
S2 C3 1.7454(17) . ?
S2 C1 1.7523(17) . ?
O1 C15 1.205(2) . ?
O2 C15 1.329(2) . ?
O2 C16 1.4476(19) . ?
O3 C32 1.188(2) . ?
O4 C32 1.325(2) . ?
O4 C33' 1.427(10) . ?
O4 C33 1.526(10) . ?
N1 C1 1.318(2) . ?
N1 C2 1.389(2) . ?
N2 C18 1.346(2) . ?
N2 C8 1.390(2) . ?
N3 C35 1.348(2) . ?
N3 C25 1.388(2) . ?
C2 C7 1.398(2) . ?
C2 C3 1.406(2) . ?
C3 C4 1.387(2) . ?
C4 C5 1.384(3) . ?
C4 H4 0.9500 . ?
C5 C6 1.396(3) . ?
C5 H5 0.9500 . ?
C6 C7 1.389(2) . ?
C6 H6 0.9500 . ?
C7 H7 0.9500 . ?
C8 C9 1.412(2) . ?
C8 C13 1.424(2) . ?
C9 C10 1.372(2) . ?
C9 H9 0.9500 . ?
C10 C11 1.407(2) . ?
C10 H10 0.9500 . ?
C11 C12 1.371(2) . ?
C11 H11 0.9500 . ?
C12 C13 1.419(2) . ?
C12 H12 0.9500 . ?
C13 C14 1.431(2) . ?
C14 C17 1.367(2) . ?
C14 C15 1.503(2) . ?
C16 H16A 0.9800 . ?
C16 H16B 0.9800 . ?
C16 H16C 0.9800 . ?
C17 C18 1.415(2) . ?
C17 H17 0.9500 . ?
C18 C19 1.458(2) . ?
C19 C20 1.406(2) . ?
C19 C24 1.412(2) . ?
C20 C21 1.383(2) . ?
C20 H20 0.9500 . ?
C21 C22 1.394(2) . ?
C21 H21 0.9500 . ?
C22 C23 1.387(2) . ?
C22 H22 0.9500 . ?
C23 C24 1.408(2) . ?
C23 H23 0.9500 . ?
C25 C26 1.411(2) . ?
C25 C30 1.426(2) . ?
C26 C27 1.372(2) . ?
C26 H26 0.9500 . ?
C27 C28 1.403(2) . ?
C27 H27 0.9500 . ?
C28 C29 1.370(2) . ?
C28 H28 0.9500 . ?
C29 C30 1.417(2) . ?
C29 H29 0.9500 . ?
C30 C31 1.432(2) . ?
C31 C34 1.363(2) . ?
C31 C32 1.500(2) . ?
C33 H33A 0.9800 . ?
C33 H33B 0.9800 . ?
C33 H33C 0.9800 . ?
C33' H33D 0.9800 . ?
C33' H33E 0.9800 . ?
C33' H33F 0.9800 . ?
C34 C35 1.412(2) . ?
C34 H34 0.9500 . ?
C35 C36 1.454(2) . ?
C36 C37 1.400(2) . ?
C36 C41 1.412(2) . ?
C37 C38 1.383(2) . ?
C37 H37 0.9500 . ?
C38 C39 1.396(2) . ?
C38 H38 0.9500 . ?
C39 C40 1.390(2) . ?
C39 H39 0.9500 . ?
C40 C41 1.398(2) . ?
C40 H40 0.9500 . ?

loop_
_geom_torsion_atom_site_label_1
_geom_torsion_atom_site_label_2
_geom_torsion_atom_site_label_3
_geom_torsion_atom_site_label_4
_geom_torsion
_geom_torsion_site_symmetry_1
_geom_torsion_site_symmetry_2
_geom_torsion_site_symmetry_3
_geom_torsion_site_symmetry_4
_geom_torsion_publ_flag
C2 N1 C1 S1 178.79(11) . . . . ?
Ir N1 C1 S1 -6.59(13) . . . . ?
C2 N1 C1 S2 -1.15(18) . . . . ?
Ir N1 C1 S2 173.47(8) . . . . ?
Ir S1 C1 N1 5.67(12) . . . . ?
Ir S1 C1 S2 -174.40(12) . . . . ?
C3 S2 C1 N1 1.39(13) . . . . ?
C3 S2 C1 S1 -178.55(13) . . . . ?
C1 N1 C2 C7 -177.69(16) . . . . ?
Ir N1 C2 C7 12.0(3) . . . . ?
C1 N1 C2 C3 0.2(2) . . . . ?
Ir N1 C2 C3 -170.19(15) . . . . ?
N1 C2 C3 C4 -178.96(15) . . . . ?
C7 C2 C3 C4 -0.9(2) . . . . ?
N1 C2 C3 S2 0.86(18) . . . . ?
C7 C2 C3 S2 178.89(12) . . . . ?
C1 S2 C3 C4 178.59(17) . . . . ?
C1 S2 C3 C2 -1.21(13) . . . . ?
C2 C3 C4 C5 0.6(3) . . . . ?
S2 C3 C4 C5 -179.18(14) . . . . ?
C3 C4 C5 C6 0.2(3) . . . . ?
C4 C5 C6 C7 -0.7(3) . . . . ?
C5 C6 C7 C2 0.4(3) . . . . ?
N1 C2 C7 C6 178.17(16) . . . . ?
C3 C2 C7 C6 0.4(2) . . . . ?
C18 N2 C8 C9 -168.28(14) . . . . ?
Ir N2 C8 C9 13.0(2) . . . . ?
C18 N2 C8 C13 8.8(2) . . . . ?
Ir N2 C8 C13 -169.90(11) . . . . ?
N2 C8 C9 C10 178.41(15) . . . . ?
C13 C8 C9 C10 1.3(2) . . . . ?
C8 C9 C10 C11 -0.7(3) . . . . ?
C9 C10 C11 C12 -0.2(3) . . . . ?
C10 C11 C12 C13 0.4(3) . . . . ?
C11 C12 C13 C8 0.2(2) . . . . ?
C11 C12 C13 C14 -176.12(16) . . . . ?
N2 C8 C13 C12 -178.10(14) . . . . ?
C9 C8 C13 C12 -1.0(2) . . . . ?
N2 C8 C13 C14 -1.5(2) . . . . ?
C9 C8 C13 C14 175.54(14) . . . . ?
C12 C13 C14 C17 170.85(15) . . . . ?
C8 C13 C14 C17 -5.5(2) . . . . ?
C12 C13 C14 C15 -8.8(2) . . . . ?
C8 C13 C14 C15 174.80(14) . . . . ?
C16 O2 C15 O1 4.7(3) . . . . ?
C16 O2 C15 C14 -176.71(14) . . . . ?
C17 C14 C15 O1 157.06(17) . . . . ?
C13 C14 C15 O1 -23.3(3) . . . . ?
C17 C14 C15 O2 -21.5(2) . . . . ?
C13 C14 C15 O2 158.18(15) . . . . ?
C13 C14 C17 C18 5.5(2) . . . . ?
C15 C14 C17 C18 -174.85(14) . . . . ?
C8 N2 C18 C17 -9.0(2) . . . . ?
Ir N2 C18 C17 169.85(11) . . . . ?
C8 N2 C18 C19 170.60(13) . . . . ?
Ir N2 C18 C19 -10.56(17) . . . . ?
C14 C17 C18 N2 1.9(2) . . . . ?
C14 C17 C18 C19 -177.64(15) . . . . ?
N2 C18 C19 C20 -173.05(15) . . . . ?
C17 C18 C19 C20 6.5(2) . . . . ?
N2 C18 C19 C24 3.1(2) . . . . ?
C17 C18 C19 C24 -177.29(14) . . . . ?
C24 C19 C20 C21 -1.1(2) . . . . ?
C18 C19 C20 C21 174.76(15) . . . . ?
C19 C20 C21 C22 0.4(3) . . . . ?
C20 C21 C22 C23 0.4(3) . . . . ?
C21 C22 C23 C24 -0.4(3) . . . . ?
C22 C23 C24 C19 -0.4(2) . . . . ?
C22 C23 C24 Ir 178.10(13) . . . . ?
C20 C19 C24 C23 1.1(2) . . . . ?
C18 C19 C24 C23 -175.13(14) . . . . ?
C20 C19 C24 Ir -177.54(12) . . . . ?
C18 C19 C24 Ir 6.20(18) . . . . ?
C35 N3 C25 C26 -171.12(15) . . . . ?
Ir N3 C25 C26 9.4(2) . . . . ?
C35 N3 C25 C30 6.1(2) . . . . ?
Ir N3 C25 C30 -173.34(11) . . . . ?
N3 C25 C26 C27 178.62(16) . . . . ?
C30 C25 C26 C27 1.3(3) . . . . ?
C25 C26 C27 C28 -2.1(3) . . . . ?
C26 C27 C28 C29 0.8(3) . . . . ?
C27 C28 C29 C30 1.3(3) . . . . ?
C28 C29 C30 C25 -2.1(3) . . . . ?
C28 C29 C30 C31 -179.56(17) . . . . ?
N3 C25 C30 C29 -176.50(15) . . . . ?
C26 C25 C30 C29 0.7(2) . . . . ?
N3 C25 C30 C31 1.2(2) . . . . ?
C26 C25 C30 C31 178.41(15) . . . . ?
C29 C30 C31 C34 171.45(17) . . . . ?
C25 C30 C31 C34 -6.1(2) . . . . ?
C29 C30 C31 C32 -10.3(3) . . . . ?
C25 C30 C31 C32 172.14(16) . . . . ?
C33' O4 C32 O3 7.4(5) . . . . ?
C33 O4 C32 O3 -14.7(5) . . . . ?
C33' O4 C32 C31 -171.7(4) . . . . ?
C33 O4 C32 C31 166.2(4) . . . . ?
C34 C31 C32 O3 154.3(2) . . . . ?
C30 C31 C32 O3 -23.9(3) . . . . ?
C34 C31 C32 O4 -26.6(3) . . . . ?
C30 C31 C32 O4 155.14(18) . . . . ?
C30 C31 C34 C35 3.9(3) . . . . ?
C32 C31 C34 C35 -174.36(16) . . . . ?
C25 N3 C35 C34 -8.5(2) . . . . ?
Ir N3 C35 C34 171.00(12) . . . . ?
C25 N3 C35 C36 168.83(14) . . . . ?
Ir N3 C35 C36 -11.64(17) . . . . ?
C31 C34 C35 N3 3.6(3) . . . . ?
C31 C34 C35 C36 -173.58(16) . . . . ?
N3 C35 C36 C37 -176.04(15) . . . . ?
C34 C35 C36 C37 1.3(2) . . . . ?
N3 C35 C36 C41 -0.2(2) . . . . ?
C34 C35 C36 C41 177.14(15) . . . . ?
C41 C36 C37 C38 -2.8(2) . . . . ?
C35 C36 C37 C38 172.81(15) . . . . ?
C36 C37 C38 C39 0.5(2) . . . . ?
C37 C38 C39 C40 1.4(3) . . . . ?
C38 C39 C40 C41 -0.9(3) . . . . ?
C39 C40 C41 C36 -1.3(2) . . . . ?
C39 C40 C41 Ir 172.47(13) . . . . ?
C37 C36 C41 C40 3.2(2) . . . . ?
C35 C36 C41 C40 -172.80(14) . . . . ?
C37 C36 C41 Ir -171.53(12) . . . . ?
C35 C36 C41 Ir 12.49(17) . . . . ?
